data_4021432
loop_
_publ_author_name
'K. C. Kumara Swamy'
'K. Praveen Kumar'
'N. N. Bhuvan Kumar'

_publ_section_title
;
 Further Characterization of Mitsunobu-Type Intermediates in the
 Reaction of Dialkyl Azodicarboxylates with P(III) Compounds
;
_journal_name_full 'Journal of Organic Chemistry'
_journal_page_first 1002
_journal_page_last 1008
_journal_paper_doi 10.1021/jo051997x
_journal_volume 71
_journal_year 2006
_chemical_formula_sum 'C70 H121 Cl12 N13 O14 P4'
_chemical_formula_weight 1918.08
_chemical_name_systematic
;
 ?
;
_space_group_IT_number 2
_symmetry_cell_setting triclinic
_symmetry_space_group_name_Hall '-P 1'
_symmetry_space_group_name_H-M 'P -1'
_atom_sites_solution_hydrogens geom
_atom_sites_solution_primary direct
_atom_sites_solution_secondary difmap
_audit_creation_method SHELXL-97
_cell_angle_alpha 99.242(9)
_cell_angle_beta 99.572(9)
_cell_angle_gamma 99.647(9)
_cell_formula_units_Z 2
_cell_length_a 13.334(7)
_cell_length_b 16.270(8)
_cell_length_c 26.055(13)
_cell_measurement_temperature 293(2)
_cell_volume 5391(5)
_computing_structure_refinement 'SHELXL-97 (Sheldrick, 1997)'
_diffrn_ambient_temperature 293(2)
_diffrn_measured_fraction_theta_full 0.937
_diffrn_measured_fraction_theta_max 0.937
_diffrn_radiation_monochromator graphite
_diffrn_radiation_source 'fine-focus sealed tube'
_diffrn_radiation_type MoK\a
_diffrn_radiation_wavelength 0.71073
_diffrn_reflns_av_R_equivalents 0.0883
_diffrn_reflns_av_sigmaI/netI 0.2355
_diffrn_reflns_limit_h_max 15
_diffrn_reflns_limit_h_min -15
_diffrn_reflns_limit_k_max 19
_diffrn_reflns_limit_k_min -15
_diffrn_reflns_limit_l_max 15
_diffrn_reflns_limit_l_min -30
_diffrn_reflns_number 24029
_diffrn_reflns_theta_full 25.00
_diffrn_reflns_theta_max 25.00
_diffrn_reflns_theta_min 8.17
_exptl_absorpt_coefficient_mu 0.422
_exptl_absorpt_correction_T_max 0.9204
_exptl_absorpt_correction_T_min 0.8839
_exptl_absorpt_correction_type 'empirical, sadabs'
_exptl_crystal_colour colourless
_exptl_crystal_density_diffrn 1.182
_exptl_crystal_density_method 'not measured'
_exptl_crystal_description irregular
_exptl_crystal_F_000 2016
_exptl_crystal_size_max 0.30
_exptl_crystal_size_mid 0.20
_exptl_crystal_size_min 0.20
_refine_diff_density_max 0.847
_refine_diff_density_min -0.435
_refine_diff_density_rms 0.067
_refine_ls_extinction_method none
_refine_ls_goodness_of_fit_ref 0.913
_refine_ls_hydrogen_treatment mixed
_refine_ls_matrix_type full
_refine_ls_number_parameters 1057
_refine_ls_number_reflns 17782
_refine_ls_number_restraints 0
_refine_ls_restrained_S_all 0.913
_refine_ls_R_factor_all 0.2299
_refine_ls_R_factor_gt 0.0926
_refine_ls_shift/su_max 0.004
_refine_ls_shift/su_mean 0.000
_refine_ls_structure_factor_coef Fsqd
_refine_ls_weighting_details 'calc w=1/[\s^2^(Fo^2^)+(0.1565P)^2^+0.0000P] where P=(Fo^2^+2Fc^2^)/3'
_refine_ls_weighting_scheme calc
_refine_ls_wR_factor_gt 0.2381
_refine_ls_wR_factor_ref 0.2981
_reflns_number_gt 6975
_reflns_number_total 17782
_reflns_threshold_expression >2sigma(I)
_cod_data_source_file jo051997xrom20050923_112722.cif
_cod_database_code 4021432

loop_
_symmetry_equiv_pos_as_xyz
'x, y, z'
'-x, -y, -z'

loop_
_atom_site_label
_atom_site_type_symbol
_atom_site_fract_x
_atom_site_fract_y
_atom_site_fract_z
_atom_site_U_iso_or_equiv
_atom_site_adp_type
_atom_site_occupancy
_atom_site_symmetry_multiplicity
_atom_site_calc_flag
_atom_site_refinement_flags
P1 P 0.59048(13) 0.36673(12) 0.34021(7) 0.0580(5) Uani 1 1 d .
P2 P 0.40467(12) 0.29441(11) 0.30120(6) 0.0469(5) Uani 1 1 d .
O1 O 0.5404(3) 0.1744(3) 0.3129(2) 0.0732(14) Uani 1 1 d .
O2 O 0.4112(3) 0.0581(3) 0.2847(2) 0.0740(15) Uani 1 1 d .
O3 O 0.1637(3) 0.0498(3) 0.19899(19) 0.0694(14) Uani 1 1 d .
O4 O 0.3138(3) 0.1195(3) 0.18406(17) 0.0660(13) Uani 1 1 d .
N1 N 0.4737(4) 0.3287(4) 0.3597(2) 0.0570(15) Uani 1 1 d .
N2 N 0.5019(4) 0.3410(3) 0.27965(19) 0.0518(14) Uani 1 1 d .
N3 N 0.2936(4) 0.3156(3) 0.2859(2) 0.0510(14) Uani 1 1 d .
H3 H 0.2457 0.2715 0.2723 0.061 Uiso 1 1 calc R
N4 N 0.3759(4) 0.1873(3) 0.28421(19) 0.0465(13) Uani 1 1 d .
N5 N 0.2736(3) 0.1441(3) 0.26426(19) 0.0463(13) Uani 1 1 d .
H5 H 0.2285 0.1457 0.2843 0.056 Uiso 1 1 calc R
N6 N 0.6092(5) 0.4698(4) 0.3568(2) 0.0679(16) Uani 1 1 d .
H6 H 0.5552 0.4916 0.3497 0.082 Uiso 1 1 calc R
C1 C 0.4629(6) 0.3135(6) 0.4132(3) 0.071(2) Uani 1 1 d .
C2 C 0.4444(12) 0.3948(8) 0.4447(4) 0.140(5) Uani 1 1 d .
H2A H 0.5046 0.4390 0.4497 0.210 Uiso 1 1 calc R
H2B H 0.4313 0.3852 0.4786 0.210 Uiso 1 1 calc R
H2C H 0.3855 0.4114 0.4256 0.210 Uiso 1 1 calc R
C3 C 0.5625(9) 0.2970(11) 0.4400(4) 0.149(5) Uani 1 1 d .
H3A H 0.5845 0.2544 0.4168 0.223 Uiso 1 1 calc R
H3B H 0.5535 0.2774 0.4721 0.223 Uiso 1 1 calc R
H3C H 0.6142 0.3484 0.4483 0.223 Uiso 1 1 calc R
C4 C 0.3748(8) 0.2407(7) 0.4086(3) 0.110(4) Uani 1 1 d .
H4A H 0.3143 0.2495 0.3861 0.164 Uiso 1 1 calc R
H4B H 0.3603 0.2371 0.4431 0.164 Uiso 1 1 calc R
H4C H 0.3932 0.1889 0.3935 0.164 Uiso 1 1 calc R
C5 C 0.5295(6) 0.3331(5) 0.2266(3) 0.066(2) Uani 1 1 d .
C6 C 0.4330(7) 0.3361(7) 0.1875(3) 0.092(3) Uani 1 1 d .
H6A H 0.4446 0.3229 0.1520 0.138 Uiso 1 1 calc R
H6B H 0.4176 0.3920 0.1939 0.138 Uiso 1 1 calc R
H6C H 0.3756 0.2954 0.1919 0.138 Uiso 1 1 calc R
C7 C 0.5648(7) 0.2542(6) 0.2115(3) 0.085(3) Uani 1 1 d .
H7A H 0.6227 0.2510 0.2379 0.128 Uiso 1 1 calc R
H7B H 0.5855 0.2528 0.1779 0.128 Uiso 1 1 calc R
H7C H 0.5093 0.2067 0.2089 0.128 Uiso 1 1 calc R
C8 C 0.6149(8) 0.4077(6) 0.2277(4) 0.101(3) Uani 1 1 d .
H8A H 0.6771 0.4031 0.2507 0.152 Uiso 1 1 calc R
H8B H 0.5942 0.4596 0.2406 0.152 Uiso 1 1 calc R
H8C H 0.6277 0.4076 0.1925 0.152 Uiso 1 1 calc R
C9 C 0.2552(6) 0.3966(5) 0.2905(3) 0.067(2) Uani 1 1 d .
C10 C 0.3449(7) 0.4737(5) 0.3110(4) 0.098(3) Uani 1 1 d .
H10A H 0.3825 0.4688 0.3448 0.147 Uiso 1 1 calc R
H10B H 0.3175 0.5248 0.3148 0.147 Uiso 1 1 calc R
H105 H 0.3907 0.4756 0.2862 0.147 Uiso 1 1 calc R
C11 C 0.2026(6) 0.4032(5) 0.2358(4) 0.083(2) Uani 1 1 d .
H11A H 0.2512 0.4019 0.2125 0.124 Uiso 1 1 calc R
H11B H 0.1781 0.4556 0.2377 0.124 Uiso 1 1 calc R
H11C H 0.1450 0.3563 0.2226 0.124 Uiso 1 1 calc R
C12 C 0.1782(8) 0.3921(7) 0.3269(5) 0.109(3) Uani 1 1 d .
H12A H 0.1262 0.3411 0.3143 0.163 Uiso 1 1 calc R
H12B H 0.1459 0.4406 0.3276 0.163 Uiso 1 1 calc R
H12C H 0.2137 0.3918 0.3621 0.163 Uiso 1 1 calc R
C13 C 0.7074(6) 0.5314(5) 0.3826(3) 0.076(2) Uani 1 1 d .
C14 C 0.6999(10) 0.5666(7) 0.4378(4) 0.127(4) Uani 1 1 d .
H14A H 0.6331 0.5813 0.4379 0.190 Uiso 1 1 calc R
H14B H 0.7532 0.6165 0.4518 0.190 Uiso 1 1 calc R
H14C H 0.7084 0.5248 0.4595 0.190 Uiso 1 1 calc R
C15 C 0.7958(8) 0.4873(8) 0.3778(6) 0.137(4) Uani 1 1 d .
H15A H 0.7695 0.4285 0.3621 0.206 Uiso 1 1 calc R
H15B H 0.8371 0.4918 0.4124 0.206 Uiso 1 1 calc R
H15C H 0.8378 0.5133 0.3559 0.206 Uiso 1 1 calc R
C16 C 0.7205(9) 0.6000(7) 0.3508(5) 0.120(4) Uani 1 1 d .
H16A H 0.7117 0.5749 0.3140 0.180 Uiso 1 1 calc R
H16B H 0.7887 0.6348 0.3629 0.180 Uiso 1 1 calc R
H16C H 0.6695 0.6345 0.3552 0.180 Uiso 1 1 calc R
C17 C 0.4506(5) 0.1402(5) 0.2957(3) 0.0602(19) Uani 1 1 d .
C18 C 0.4825(7) -0.0007(6) 0.2936(7) 0.108(4) Uani 1 1 d .
H18 H 0.5465 0.0201 0.2818 0.129 Uiso 1 1 calc R
C19 C 0.5078(10) -0.0003(10) 0.3492(9) 0.163(6) Uani 1 1 d .
H19A H 0.5574 0.0505 0.3665 0.244 Uiso 1 1 calc R
H19B H 0.5370 -0.0490 0.3546 0.244 Uiso 1 1 calc R
H19C H 0.4461 -0.0020 0.3637 0.244 Uiso 1 1 calc R
C20 C 0.4285(9) -0.0808(7) 0.2575(8) 0.173(7) Uani 1 1 d .
H20A H 0.4728 -0.1216 0.2581 0.259 Uiso 1 1 calc R
H20B H 0.4114 -0.0707 0.2221 0.259 Uiso 1 1 calc R
H20C H 0.3660 -0.1025 0.2689 0.259 Uiso 1 1 calc R
C21 C 0.2451(5) 0.1005(4) 0.2148(3) 0.0539(17) Uani 1 1 d .
C22 C 0.2902(7) 0.0717(6) 0.1305(3) 0.087(3) Uani 1 1 d .
H22 H 0.2506 0.0144 0.1286 0.105 Uiso 1 1 calc R
C23 C 0.3914(9) 0.0678(10) 0.1140(5) 0.156(6) Uani 1 1 d .
H23A H 0.4172 0.1202 0.1038 0.234 Uiso 1 1 calc R
H23B H 0.3818 0.0216 0.0845 0.234 Uiso 1 1 calc R
H23C H 0.4404 0.0591 0.1430 0.234 Uiso 1 1 calc R
C24 C 0.2282(16) 0.1203(11) 0.0966(5) 0.173(6) Uani 1 1 d .
H24A H 0.1674 0.1283 0.1104 0.260 Uiso 1 1 calc R
H24B H 0.2080 0.0889 0.0608 0.260 Uiso 1 1 calc R
H24C H 0.2700 0.1747 0.0971 0.260 Uiso 1 1 calc R
Cl1 Cl 0.2079(2) -0.0479(2) 0.34761(15) 0.1467(12) Uani 1 1 d .
Cl2 Cl 0.1851(4) -0.0923(4) 0.4574(2) 0.208(2) Uani 1 1 d .
Cl3 Cl 0.1237(4) 0.0392(4) 0.53916(13) 0.211(2) Uani 1 1 d .
Cl4 Cl 0.0798(4) 0.2096(3) 0.50987(17) 0.195(2) Uani 1 1 d .
O9 O 0.1450(4) 0.1092(5) 0.3306(2) 0.103(2) Uani 1 1 d .
O10 O 0.0949(5) 0.2239(5) 0.3981(3) 0.107(2) Uani 1 1 d .
H10 H 0.1067 0.2235 0.3682 0.161 Uiso 1 1 calc R
C49 C 0.1449(5) 0.0923(8) 0.3777(3) 0.080(3) Uani 1 1 d .
C50 C 0.1702(6) 0.0179(7) 0.3926(3) 0.084(3) Uani 1 1 d .
C51 C 0.1594(8) 0.0041(9) 0.4417(5) 0.107(4) Uani 1 1 d .
C53 C 0.1129(8) 0.1356(10) 0.4650(4) 0.104(4) Uani 1 1 d .
C52 C 0.1328(9) 0.0614(13) 0.4770(4) 0.111(4) Uani 1 1 d .
C54 C 0.1171(7) 0.1520(8) 0.4149(4) 0.088(3) Uani 1 1 d .
P3 P -0.31615(12) -0.15712(12) 0.20676(7) 0.0543(5) Uani 1 1 d .
P4 P -0.13943(11) -0.06820(11) 0.21124(6) 0.0436(4) Uani 1 1 d .
O5 O -0.2687(3) 0.0249(3) 0.2681(2) 0.0694(14) Uani 1 1 d .
O6 O -0.1397(3) 0.1364(3) 0.30415(18) 0.0608(12) Uani 1 1 d .
O7 O 0.0736(3) 0.2102(3) 0.2404(2) 0.0696(14) Uani 1 1 d .
O8 O -0.0906(3) 0.1638(3) 0.19473(18) 0.0626(13) Uani 1 1 d .
N7 N -0.2465(4) -0.0981(3) 0.16822(19) 0.0494(13) Uani 1 1 d .
N8 N -0.1892(3) -0.1335(3) 0.24601(19) 0.0472(13) Uani 1 1 d .
N9 N -0.0318(4) -0.0756(3) 0.19501(19) 0.0462(13) Uani 1 1 d .
H9 H 0.0145 -0.0295 0.2053 0.055 Uiso 1 1 calc R
N10 N -0.1139(3) 0.0339(3) 0.24256(19) 0.0438(12) Uani 1 1 d .
N11 N -0.0161(3) 0.0870(3) 0.24784(19) 0.0451(13) Uani 1 1 d .
H11 H 0.0386 0.0733 0.2639 0.054 Uiso 1 1 calc R
N12 N -0.3319(4) -0.2564(4) 0.1789(2) 0.0653(16) Uani 1 1 d .
H12 H -0.2789 -0.2725 0.1687 0.078 Uiso 1 1 calc R
C25 C -0.2918(6) -0.0625(6) 0.1229(3) 0.074(2) Uani 1 1 d .
C26 C -0.2094(8) -0.0167(8) 0.1010(4) 0.105(3) Uani 1 1 d .
H26A H -0.1722 0.0326 0.1267 0.157 Uiso 1 1 calc R
H26B H -0.2397 0.0005 0.0694 0.157 Uiso 1 1 calc R
H26C H -0.1626 -0.0533 0.0926 0.157 Uiso 1 1 calc R
C27 C -0.3462(12) 0.0064(13) 0.1450(6) 0.177(8) Uani 1 1 d .
H27A H -0.4188 -0.0168 0.1407 0.266 Uiso 1 1 calc R
H27B H -0.3371 0.0524 0.1263 0.266 Uiso 1 1 calc R
H27C H -0.3168 0.0268 0.1820 0.266 Uiso 1 1 calc R
C28 C -0.361(2) -0.1345(13) 0.0847(7) 0.290(17) Uani 1 1 d .
H28A H -0.3294 -0.1836 0.0838 0.435 Uiso 1 1 calc R
H28B H -0.3710 -0.1204 0.0501 0.435 Uiso 1 1 calc R
H28C H -0.4262 -0.1464 0.0954 0.435 Uiso 1 1 calc R
C29 C -0.1564(5) -0.1506(5) 0.2991(3) 0.0586(19) Uani 1 1 d .
C30 C -0.0691(6) -0.0797(6) 0.3300(3) 0.082(3) Uani 1 1 d .
H30A H -0.0136 -0.0741 0.3107 0.122 Uiso 1 1 calc R
H30B H -0.0441 -0.0925 0.3639 0.122 Uiso 1 1 calc R
H30C H -0.0938 -0.0274 0.3349 0.122 Uiso 1 1 calc R
C31 C -0.1211(8) -0.2335(7) 0.2936(4) 0.095(3) Uani 1 1 d .
H31A H -0.1781 -0.2782 0.2748 0.143 Uiso 1 1 calc R
H31B H -0.0970 -0.2444 0.3282 0.143 Uiso 1 1 calc R
H31C H -0.0658 -0.2310 0.2743 0.143 Uiso 1 1 calc R
C32 C -0.2472(7) -0.1575(6) 0.3261(3) 0.089(3) Uani 1 1 d .
H32A H -0.2716 -0.1050 0.3291 0.134 Uiso 1 1 calc R
H32B H -0.2265 -0.1691 0.3609 0.134 Uiso 1 1 calc R
H32C H -0.3018 -0.2028 0.3057 0.134 Uiso 1 1 calc R
C33 C 0.0049(5) -0.1477(4) 0.1650(3) 0.0616(19) Uani 1 1 d .
C34 C -0.0781(6) -0.2293(5) 0.1518(3) 0.078(2) Uani 1 1 d .
H34A H -0.0979 -0.2421 0.1839 0.116 Uiso 1 1 calc R
H34B H -0.0508 -0.2753 0.1351 0.116 Uiso 1 1 calc R
H34C H -0.1377 -0.2216 0.1282 0.116 Uiso 1 1 calc R
C35 C 0.1011(6) -0.1607(5) 0.1993(4) 0.085(2) Uani 1 1 d .
H35A H 0.1536 -0.1099 0.2065 0.127 Uiso 1 1 calc R
H35B H 0.1260 -0.2071 0.1813 0.127 Uiso 1 1 calc R
H35C H 0.0851 -0.1736 0.2321 0.127 Uiso 1 1 calc R
C36 C 0.0315(7) -0.1231(5) 0.1153(3) 0.083(3) Uani 1 1 d .
H36A H -0.0302 -0.1163 0.0928 0.125 Uiso 1 1 calc R
H36B H 0.0604 -0.1666 0.0970 0.125 Uiso 1 1 calc R
H36C H 0.0812 -0.0704 0.1241 0.125 Uiso 1 1 calc R
C37 C -0.4288(6) -0.3225(5) 0.1691(3) 0.072(2) Uani 1 1 d .
C38 C -0.4497(11) -0.3454(10) 0.2171(5) 0.166(6) Uani 1 1 d .
H38A H -0.5019 -0.3965 0.2092 0.248 Uiso 1 1 calc R
H38B H -0.4741 -0.3004 0.2369 0.248 Uiso 1 1 calc R
H38C H -0.3874 -0.3547 0.2376 0.248 Uiso 1 1 calc R
C39 C -0.5207(8) -0.2855(10) 0.1451(8) 0.178(7) Uani 1 1 d .
H39A H -0.5844 -0.3253 0.1419 0.266 Uiso 1 1 calc R
H39B H -0.5127 -0.2747 0.1107 0.266 Uiso 1 1 calc R
H39C H -0.5224 -0.2333 0.1679 0.266 Uiso 1 1 calc R
C40 C -0.4163(11) -0.3956(9) 0.1338(8) 0.190(7) Uani 1 1 d .
H40A H -0.3494 -0.4084 0.1453 0.285 Uiso 1 1 calc R
H40B H -0.4215 -0.3841 0.0985 0.285 Uiso 1 1 calc R
H40C H -0.4695 -0.4433 0.1339 0.285 Uiso 1 1 calc R
C41 C -0.1819(5) 0.0639(4) 0.2728(3) 0.0502(16) Uani 1 1 d .
C42 C -0.2030(6) 0.1742(5) 0.3384(4) 0.076(2) Uani 1 1 d .
H42 H -0.2750 0.1633 0.3191 0.092 Uiso 1 1 calc R
C43 C -0.1977(8) 0.1314(9) 0.3858(4) 0.119(4) Uani 1 1 d .
H43A H -0.2135 0.0708 0.3739 0.179 Uiso 1 1 calc R
H43B H -0.2471 0.1478 0.4063 0.179 Uiso 1 1 calc R
H43C H -0.1292 0.1482 0.4073 0.179 Uiso 1 1 calc R
C44 C -0.1605(8) 0.2657(7) 0.3498(5) 0.124(4) Uani 1 1 d .
H44A H -0.0862 0.2755 0.3596 0.187 Uiso 1 1 calc R
H44B H -0.1878 0.2927 0.3785 0.187 Uiso 1 1 calc R
H44C H -0.1797 0.2889 0.3188 0.187 Uiso 1 1 calc R
C45 C -0.0074(5) 0.1583(5) 0.2282(3) 0.0547(17) Uani 1 1 d .
C46 C -0.0850(6) 0.2421(6) 0.1745(4) 0.080(3) Uani 1 1 d .
H46 H -0.0181 0.2571 0.1640 0.096 Uiso 1 1 calc R
C47 C -0.1034(19) 0.3141(11) 0.2103(11) 0.219(9) Uani 1 1 d .
H47A H -0.1751 0.3182 0.2018 0.328 Uiso 1 1 calc R
H47B H -0.0604 0.3654 0.2064 0.328 Uiso 1 1 calc R
H47C H -0.0868 0.3062 0.2462 0.328 Uiso 1 1 calc R
C48 C -0.1691(16) 0.2239(15) 0.1280(12) 0.292(18) Uani 1 1 d .
H48A H -0.1714 0.1687 0.1077 0.437 Uiso 1 1 calc R
H48B H -0.1573 0.2660 0.1066 0.437 Uiso 1 1 calc R
H48C H -0.2339 0.2251 0.1393 0.437 Uiso 1 1 calc R
Cl5 Cl -0.15927(16) 0.50837(19) 0.10512(10) 0.1063(8) Uani 1 1 d .
Cl6 Cl -0.1463(2) 0.53241(18) 0.22667(11) 0.1100(9) Uani 1 1 d .
Cl7 Cl 0.0654(2) 0.61091(18) 0.30271(9) 0.1067(8) Uani 1 1 d .
Cl8 Cl 0.26105(18) 0.66375(17) 0.25532(9) 0.0984(8) Uani 1 1 d .
O11 O 0.0380(3) 0.5707(3) 0.07540(19) 0.0702(14) Uani 1 1 d .
O12 O 0.2255(4) 0.6274(4) 0.1436(2) 0.0831(16) Uani 1 1 d .
H12D H 0.2161 0.6063 0.1119 0.125 Uiso 1 1 calc R
C55 C 0.0445(5) 0.5751(4) 0.1259(3) 0.0548(17) Uani 1 1 d .
C56 C -0.0424(5) 0.5506(5) 0.1481(3) 0.0589(18) Uani 1 1 d .
C57 C -0.0368(6) 0.5621(5) 0.2018(3) 0.069(2) Uani 1 1 d .
C58 C 0.0577(6) 0.5964(5) 0.2360(3) 0.0635(19) Uani 1 1 d .
C59 C 0.1431(5) 0.6193(5) 0.2146(3) 0.0616(19) Uani 1 1 d .
C60 C 0.1375(5) 0.6078(4) 0.1613(3) 0.0580(18) Uani 1 1 d .
Cl9 Cl 0.58242(18) 0.42970(16) 1.01255(10) 0.0979(7) Uani 1 1 d .
Cl10 Cl 0.48968(18) 0.26262(19) 1.04770(9) 0.1039(8) Uani 1 1 d .
Cl11 Cl 0.58792(19) 0.10263(17) 1.02562(10) 0.1038(8) Uani 1 1 d .
Cl12 Cl 0.7902(2) 0.11906(16) 0.97893(10) 0.1008(8) Uani 1 1 d .
O13 O 0.7522(4) 0.4118(3) 0.9564(2) 0.0731(14) Uani 1 1 d .
O14 O 0.8518(4) 0.2794(3) 0.9496(2) 0.0777(15) Uani 1 1 d .
H14 H 0.8754 0.3290 0.9489 0.117 Uiso 1 1 calc R
N13 N 0.8866(5) 0.5556(4) 0.9850(2) 0.0676(17) Uani 1 1 d .
H13A H 0.9228 0.5746 1.0179 0.101 Uiso 1 1 calc R
H13B H 0.9274 0.5352 0.9644 0.101 Uiso 1 1 calc R
H13C H 0.8334 0.5146 0.9850 0.101 Uiso 1 1 calc R
C61 C 0.7178(6) 0.3458(6) 0.9759(3) 0.063(2) Uani 1 1 d .
C62 C 0.6331(5) 0.3429(5) 1.0016(3) 0.0580(18) Uani 1 1 d .
C63 C 0.5949(6) 0.2675(6) 1.0175(3) 0.067(2) Uani 1 1 d .
C64 C 0.6402(6) 0.1972(5) 1.0096(3) 0.0606(19) Uani 1 1 d .
C65 C 0.7273(6) 0.2037(5) 0.9867(3) 0.066(2) Uani 1 1 d .
C66 C 0.7648(5) 0.2753(5) 0.9710(3) 0.0576(18) Uani 1 1 d .
C67 C 0.8484(8) 0.6243(6) 0.9649(4) 0.095(3) Uani 1 1 d .
C68 C 0.9315(15) 0.6912(14) 0.9633(14) 0.305(19) Uani 1 1 d .
H68A H 0.9356 0.7384 0.9914 0.457 Uiso 1 1 calc R
H68B H 0.9191 0.7089 0.9298 0.457 Uiso 1 1 calc R
H68C H 0.9956 0.6713 0.9677 0.457 Uiso 1 1 calc R
C69 C 0.7760(12) 0.5963(8) 0.9147(5) 0.144(5) Uani 1 1 d .
H69A H 0.7114 0.5667 0.9203 0.216 Uiso 1 1 calc R
H69B H 0.8040 0.5588 0.8911 0.216 Uiso 1 1 calc R
H69C H 0.7646 0.6446 0.8994 0.216 Uiso 1 1 calc R
C70 C 0.783(3) 0.6552(15) 1.0047(8) 0.274(17) Uani 1 1 d .
H70A H 0.7230 0.6117 1.0024 0.411 Uiso 1 1 calc R
H70B H 0.7607 0.7057 0.9965 0.411 Uiso 1 1 calc R
H70C H 0.8236 0.6676 1.0400 0.411 Uiso 1 1 calc R

loop_
_atom_site_aniso_label
_atom_site_aniso_U_11
_atom_site_aniso_U_22
_atom_site_aniso_U_33
_atom_site_aniso_U_23
_atom_site_aniso_U_13
_atom_site_aniso_U_12
P1 0.0399(9) 0.0604(13) 0.0668(11) 0.0146(9) 0.0074(8) -0.0084(8)
P2 0.0360(8) 0.0471(11) 0.0546(9) 0.0102(8) 0.0097(7) -0.0011(7)
O1 0.035(3) 0.062(3) 0.120(4) 0.027(3) 0.010(2) 0.000(2)
O2 0.040(3) 0.042(3) 0.145(5) 0.025(3) 0.029(3) 0.007(2)
O3 0.043(3) 0.062(3) 0.088(3) -0.014(2) 0.027(2) -0.015(2)
O4 0.049(3) 0.071(3) 0.066(3) -0.001(2) 0.022(2) -0.018(2)
N1 0.041(3) 0.065(4) 0.059(3) 0.012(3) 0.010(2) -0.006(3)
N2 0.048(3) 0.047(3) 0.056(3) 0.016(2) 0.010(2) -0.009(3)
N3 0.041(3) 0.035(3) 0.070(3) 0.006(3) 0.004(2) 0.002(2)
N4 0.031(3) 0.045(3) 0.061(3) 0.010(2) 0.011(2) -0.002(2)
N5 0.026(2) 0.051(3) 0.057(3) 0.003(3) 0.013(2) -0.003(2)
N6 0.057(3) 0.050(4) 0.084(4) 0.007(3) 0.004(3) -0.010(3)
C1 0.060(5) 0.093(6) 0.052(4) 0.019(4) 0.008(3) -0.010(4)
C2 0.200(13) 0.136(10) 0.083(6) 0.000(6) 0.065(7) 0.012(9)
C3 0.086(7) 0.245(15) 0.090(7) 0.059(8) -0.017(6) -0.029(8)
C4 0.103(7) 0.137(9) 0.073(5) 0.037(5) 0.020(5) -0.038(6)
C5 0.067(5) 0.063(5) 0.058(4) 0.002(4) 0.022(4) -0.017(4)
C6 0.087(6) 0.129(8) 0.057(4) 0.029(5) 0.005(4) 0.010(6)
C7 0.084(6) 0.083(7) 0.091(6) 0.009(5) 0.040(5) 0.009(5)
C8 0.097(6) 0.106(7) 0.096(6) 0.030(5) 0.042(5) -0.029(5)
C9 0.059(4) 0.049(5) 0.087(5) 0.005(4) 0.005(4) 0.008(4)
C10 0.074(6) 0.050(5) 0.147(8) -0.002(5) -0.013(5) 0.001(4)
C11 0.065(5) 0.060(5) 0.120(7) 0.032(5) 0.001(5) 0.005(4)
C12 0.094(7) 0.083(7) 0.154(9) -0.004(6) 0.044(6) 0.040(6)
C13 0.059(5) 0.065(5) 0.080(5) 0.006(4) -0.005(4) -0.024(4)
C14 0.125(9) 0.121(9) 0.092(7) -0.011(6) 0.010(6) -0.050(7)
C15 0.063(6) 0.121(9) 0.186(11) -0.026(8) 0.001(7) -0.023(6)
C16 0.120(8) 0.089(7) 0.132(8) 0.033(6) 0.022(6) -0.041(6)
C17 0.040(4) 0.059(5) 0.084(5) 0.013(4) 0.020(3) 0.008(4)
C18 0.057(5) 0.065(7) 0.224(14) 0.059(8) 0.050(7) 0.025(5)
C19 0.086(8) 0.142(12) 0.274(19) 0.125(13) -0.010(10) 0.023(7)
C20 0.091(8) 0.054(7) 0.35(2) -0.013(9) 0.033(10) 0.024(6)
C21 0.036(3) 0.051(4) 0.075(5) 0.009(4) 0.021(3) 0.003(3)
C22 0.091(6) 0.092(7) 0.060(5) -0.011(5) 0.027(4) -0.021(5)
C23 0.103(8) 0.199(13) 0.130(8) -0.049(8) 0.078(7) -0.045(8)
C24 0.233(18) 0.171(13) 0.093(8) 0.013(9) 0.000(10) 0.021(13)
Cl1 0.0897(19) 0.153(3) 0.188(3) -0.013(2) 0.0341(19) 0.0336(19)
Cl2 0.195(4) 0.202(4) 0.258(5) 0.139(4) 0.024(4) 0.059(4)
Cl3 0.207(4) 0.327(6) 0.0797(19) 0.074(3) 0.014(2) -0.023(4)
Cl4 0.175(4) 0.204(4) 0.158(3) -0.072(3) 0.068(3) -0.023(3)
O9 0.042(3) 0.198(7) 0.071(3) 0.063(4) 0.011(2) -0.004(3)
O10 0.070(4) 0.083(5) 0.169(7) 0.038(5) 0.017(4) 0.010(3)
C49 0.033(4) 0.138(9) 0.054(5) 0.026(6) 0.002(3) -0.023(5)
C50 0.061(5) 0.115(8) 0.070(5) 0.034(6) -0.002(4) -0.005(5)
C51 0.079(6) 0.127(10) 0.112(9) 0.062(8) -0.010(6) 0.004(6)
C53 0.090(7) 0.121(10) 0.080(7) -0.018(7) 0.025(5) -0.013(7)
C52 0.099(8) 0.150(13) 0.066(6) 0.004(8) 0.003(5) 0.004(8)
C54 0.059(5) 0.107(9) 0.079(6) 0.004(6) 0.014(4) -0.017(5)
P3 0.0309(8) 0.0583(12) 0.0675(11) 0.0133(9) 0.0054(7) -0.0048(8)
P4 0.0310(8) 0.0439(10) 0.0542(9) 0.0116(7) 0.0082(6) 0.0010(7)
O5 0.039(3) 0.058(3) 0.107(4) 0.002(3) 0.025(2) 0.000(2)
O6 0.036(2) 0.062(3) 0.079(3) -0.008(3) 0.016(2) 0.010(2)
O7 0.037(2) 0.050(3) 0.115(4) 0.023(3) 0.003(2) -0.006(2)
O8 0.043(3) 0.061(3) 0.079(3) 0.026(3) -0.001(2) -0.003(2)
N7 0.035(3) 0.048(3) 0.060(3) 0.014(3) -0.003(2) 0.002(2)
N8 0.032(3) 0.049(3) 0.058(3) 0.019(2) 0.005(2) -0.002(2)
N9 0.035(3) 0.034(3) 0.069(3) 0.006(2) 0.018(2) 0.000(2)
N10 0.026(2) 0.044(3) 0.060(3) 0.007(2) 0.015(2) 0.002(2)
N11 0.022(2) 0.045(3) 0.066(3) 0.009(3) 0.008(2) 0.003(2)
N12 0.039(3) 0.053(4) 0.092(4) 0.001(3) 0.012(3) -0.012(3)
C25 0.057(4) 0.088(6) 0.068(5) 0.030(4) -0.010(4) 0.002(4)
C26 0.085(6) 0.135(9) 0.100(6) 0.062(6) 0.012(5) 0.009(6)
C27 0.175(13) 0.30(2) 0.173(11) 0.173(14) 0.106(11) 0.179(15)
C28 0.37(3) 0.202(17) 0.172(14) 0.129(14) -0.188(18) -0.152(19)
C29 0.048(4) 0.063(5) 0.062(4) 0.022(4) 0.011(3) -0.004(4)
C30 0.062(5) 0.098(6) 0.067(4) 0.030(4) -0.010(4) -0.024(4)
C31 0.098(7) 0.095(8) 0.096(6) 0.046(5) 0.004(5) 0.018(6)
C32 0.081(6) 0.113(7) 0.063(4) 0.028(4) 0.018(4) -0.024(5)
C33 0.049(4) 0.044(4) 0.087(5) 0.000(4) 0.018(4) 0.005(3)
C34 0.070(5) 0.046(5) 0.106(6) -0.014(4) 0.032(4) -0.005(4)
C35 0.068(5) 0.059(5) 0.126(7) 0.006(5) 0.019(5) 0.021(4)
C36 0.077(5) 0.074(6) 0.094(6) -0.010(4) 0.043(4) 0.001(4)
C37 0.050(4) 0.069(6) 0.082(5) 0.013(4) -0.002(4) -0.013(4)
C38 0.123(10) 0.188(13) 0.141(10) 0.052(9) -0.004(8) -0.083(9)
C39 0.060(6) 0.148(11) 0.300(19) 0.096(12) -0.018(9) -0.045(7)
C40 0.117(10) 0.113(10) 0.276(18) -0.064(12) 0.041(11) -0.062(8)
C41 0.033(3) 0.053(5) 0.064(4) 0.006(3) 0.012(3) 0.011(3)
C42 0.058(5) 0.066(6) 0.097(6) -0.018(5) 0.018(4) 0.020(4)
C43 0.097(7) 0.171(11) 0.092(7) -0.001(7) 0.048(6) 0.031(7)
C44 0.086(7) 0.099(9) 0.169(10) -0.045(7) 0.029(6) 0.029(6)
C45 0.043(4) 0.042(5) 0.079(5) 0.009(4) 0.019(3) 0.005(3)
C46 0.056(5) 0.065(6) 0.120(7) 0.046(5) 0.007(4) 0.002(4)
C47 0.26(2) 0.113(12) 0.32(3) 0.049(15) 0.14(2) 0.055(13)
C48 0.185(16) 0.23(2) 0.39(3) 0.23(2) -0.15(2) -0.100(15)
Cl5 0.0515(11) 0.143(2) 0.1060(16) 0.0191(15) 0.0114(11) -0.0226(12)
Cl6 0.0949(17) 0.123(2) 0.1235(18) 0.0356(16) 0.0610(14) 0.0043(15)
Cl7 0.133(2) 0.130(2) 0.0711(13) 0.0300(13) 0.0295(13) 0.0460(17)
Cl8 0.0800(14) 0.1163(19) 0.0801(13) 0.0155(12) -0.0147(11) 0.0011(13)
O11 0.049(3) 0.095(4) 0.062(3) 0.024(3) 0.006(2) -0.002(3)
O12 0.051(3) 0.108(5) 0.076(3) 0.020(3) 0.004(2) -0.018(3)
C55 0.049(4) 0.052(4) 0.062(4) 0.014(3) 0.006(3) 0.004(3)
C56 0.047(4) 0.060(5) 0.067(4) 0.020(3) 0.010(3) -0.002(3)
C57 0.074(5) 0.056(5) 0.084(5) 0.023(4) 0.034(4) 0.008(4)
C58 0.077(5) 0.059(5) 0.062(4) 0.016(4) 0.017(4) 0.027(4)
C59 0.055(4) 0.059(5) 0.065(5) 0.014(4) -0.001(3) 0.007(4)
C60 0.041(4) 0.057(5) 0.074(5) 0.019(4) 0.011(3) -0.003(3)
Cl9 0.0833(15) 0.0941(18) 0.1228(18) 0.0067(14) 0.0334(13) 0.0366(13)
Cl10 0.0730(14) 0.154(2) 0.0962(15) 0.0352(15) 0.0458(12) 0.0139(14)
Cl11 0.0929(16) 0.1074(19) 0.1178(17) 0.0634(15) 0.0224(13) -0.0026(14)
Cl12 0.1112(18) 0.0780(17) 0.1265(19) 0.0279(14) 0.0401(15) 0.0318(14)
O13 0.058(3) 0.067(4) 0.095(4) 0.018(3) 0.025(3) 0.000(3)
O14 0.062(3) 0.080(4) 0.104(4) 0.022(3) 0.045(3) 0.018(3)
N13 0.073(4) 0.057(4) 0.064(3) 0.018(3) -0.002(3) 0.001(3)
C61 0.054(4) 0.063(6) 0.065(4) 0.000(4) 0.018(3) -0.006(4)
C62 0.049(4) 0.068(5) 0.057(4) 0.007(4) 0.014(3) 0.014(4)
C63 0.050(4) 0.095(7) 0.055(4) 0.019(4) 0.018(3) 0.005(4)
C64 0.059(4) 0.065(5) 0.061(4) 0.028(4) 0.017(3) 0.004(4)
C65 0.060(4) 0.069(6) 0.069(4) 0.015(4) 0.014(4) 0.012(4)
C66 0.049(4) 0.063(5) 0.059(4) 0.009(4) 0.011(3) 0.009(4)
C67 0.107(7) 0.050(6) 0.103(7) 0.013(5) -0.033(6) 0.006(5)
C68 0.156(15) 0.177(16) 0.53(4) 0.24(2) -0.12(2) -0.073(13)
C69 0.185(13) 0.111(9) 0.103(8) 0.027(6) -0.049(8) 0.006(8)
C70 0.45(4) 0.21(2) 0.160(14) -0.010(13) -0.06(2) 0.23(3)

loop_
_atom_type_symbol
_atom_type_description
_atom_type_scat_dispersion_real
_atom_type_scat_dispersion_imag
_atom_type_scat_source
C C 0.0033 0.0016 'International Tables Vol C Tables 4.2.6.8 and 6.1.1.4'
H H 0.0000 0.0000 'International Tables Vol C Tables 4.2.6.8 and 6.1.1.4'
N N 0.0061 0.0033 'International Tables Vol C Tables 4.2.6.8 and 6.1.1.4'
O O 0.0106 0.0060 'International Tables Vol C Tables 4.2.6.8 and 6.1.1.4'
P P 0.1023 0.0942 'International Tables Vol C Tables 4.2.6.8 and 6.1.1.4'
Cl Cl 0.1484 0.1585 'International Tables Vol C Tables 4.2.6.8 and 6.1.1.4'

loop_
_geom_angle_atom_site_label_1
_geom_angle_atom_site_label_2
_geom_angle_atom_site_label_3
_geom_angle
N6 P1 N2 104.7(3)
N6 P1 N1 105.0(3)
N2 P1 N1 78.2(2)
N3 P2 N1 121.0(3)
N3 P2 N2 120.5(3)
N1 P2 N2 86.8(3)
N3 P2 N4 100.6(3)
N1 P2 N4 113.2(3)
N2 P2 N4 115.7(3)
C17 O2 C18 118.0(6)
C21 O4 C22 116.6(5)
C1 N1 P2 134.5(4)
C1 N1 P1 126.2(4)
P2 N1 P1 96.9(3)
C5 N2 P2 132.8(4)
C5 N2 P1 125.4(4)
P2 N2 P1 96.8(3)
C9 N3 P2 132.9(4)
C17 N4 N5 118.2(5)
C17 N4 P2 120.5(4)
N5 N4 P2 120.8(4)
C21 N5 N4 120.8(5)
C13 N6 P1 128.6(6)
N1 C1 C3 108.3(7)
N1 C1 C4 109.7(6)
C3 C1 C4 111.9(9)
N1 C1 C2 107.7(7)
C3 C1 C2 107.7(10)
C4 C1 C2 111.4(9)
C7 C5 N2 111.9(7)
C7 C5 C8 109.3(8)
N2 C5 C8 108.3(6)
C7 C5 C6 110.1(7)
N2 C5 C6 106.9(6)
C8 C5 C6 110.1(8)
N3 C9 C11 107.9(6)
N3 C9 C12 107.2(7)
C11 C9 C12 110.4(7)
N3 C9 C10 111.4(6)
C11 C9 C10 108.0(7)
C12 C9 C10 111.8(8)
C14 C13 N6 108.6(7)
C14 C13 C15 115.1(9)
N6 C13 C15 108.2(7)
C14 C13 C16 111.1(9)
N6 C13 C16 108.0(7)
C15 C13 C16 105.6(10)
O1 C17 O2 127.3(7)
O1 C17 N4 121.0(7)
O2 C17 N4 111.7(6)
C19 C18 C20 118.6(13)
C19 C18 O2 108.9(11)
C20 C18 O2 103.8(10)
O3 C21 N5 122.7(6)
O3 C21 O4 123.7(6)
N5 C21 O4 113.6(5)
O4 C22 C23 106.8(7)
O4 C22 C24 107.1(9)
C23 C22 C24 110.4(12)
O9 C49 C54 117.2(11)
O9 C49 C50 123.7(10)
C54 C49 C50 119.1(8)
C51 C50 C49 118.2(10)
C51 C50 Cl1 125.1(11)
C49 C50 Cl1 116.6(7)
C52 C51 C50 122.1(12)
C52 C51 Cl2 121.2(12)
C50 C51 Cl2 116.7(12)
C52 C53 C54 119.7(11)
C52 C53 Cl4 121.8(11)
C54 C53 Cl4 118.6(14)
C51 C52 C53 121.3(11)
C51 C52 Cl3 118.8(15)
C53 C52 Cl3 119.8(13)
O10 C54 C53 124.4(12)
O10 C54 C49 116.2(9)
C53 C54 C49 119.4(13)
N12 P3 N7 106.3(3)
N12 P3 N8 104.0(3)
N7 P3 N8 78.7(2)
N9 P4 N7 121.2(3)
N9 P4 N8 119.8(3)
N7 P4 N8 87.6(3)
N9 P4 N10 100.7(2)
N7 P4 N10 115.4(3)
N8 P4 N10 113.0(3)
C41 O6 C42 117.2(5)
C45 O8 C46 115.7(5)
C25 N7 P4 132.6(4)
C25 N7 P3 126.2(4)
P4 N7 P3 96.7(3)
C29 N8 P4 134.3(4)
C29 N8 P3 127.9(4)
P4 N8 P3 95.6(3)
C33 N9 P4 132.2(4)
C41 N10 N11 117.2(5)
C41 N10 P4 120.0(4)
N11 N10 P4 121.6(4)
C45 N11 N10 120.8(5)
C37 N12 P3 126.7(5)
C26 C25 C28 113.9(12)
C26 C25 N7 110.5(6)
C28 C25 N7 106.3(8)
C26 C25 C27 104.2(9)
C28 C25 C27 114.7(16)
N7 C25 C27 107.1(7)
N8 C29 C31 108.5(6)
N8 C29 C32 109.0(6)
C31 C29 C32 108.7(7)
N8 C29 C30 109.1(6)
C31 C29 C30 110.4(7)
C32 C29 C30 111.0(7)
C36 C33 N9 108.4(6)
C36 C33 C35 109.3(7)
N9 C33 C35 107.6(6)
C36 C33 C34 110.4(6)
N9 C33 C34 111.1(5)
C35 C33 C34 109.9(7)
C38 C37 C40 110.0(13)
C38 C37 N12 111.3(7)
C40 C37 N12 108.3(8)
C38 C37 C39 107.2(12)
C40 C37 C39 111.5(12)
N12 C37 C39 108.7(7)
O5 C41 O6 126.9(6)
O5 C41 N10 121.2(6)
O6 C41 N10 111.9(5)
O6 C42 C44 105.5(7)
O6 C42 C43 107.2(7)
C44 C42 C43 115.8(9)
O7 C45 O8 125.5(7)
O7 C45 N11 120.1(6)
O8 C45 N11 114.4(6)
O8 C46 C47 115.0(11)
O8 C46 C48 105.3(8)
C47 C46 C48 106(2)
O11 C55 C60 121.3(6)
O11 C55 C56 122.4(6)
C60 C55 C56 116.3(6)
C57 C56 C55 122.2(6)
C57 C56 Cl5 120.2(5)
C55 C56 Cl5 117.6(5)
C56 C57 C58 119.7(7)
C56 C57 Cl6 120.1(6)
C58 C57 Cl6 120.2(6)
C59 C58 C57 118.4(6)
C59 C58 Cl7 121.5(6)
C57 C58 Cl7 120.1(6)
C60 C59 C58 121.8(6)
C60 C59 Cl8 118.1(6)
C58 C59 Cl8 120.1(6)
O12 C60 C59 118.1(6)
O12 C60 C55 120.3(6)
C59 C60 C55 121.6(6)
O13 C61 C66 120.0(7)
O13 C61 C62 121.9(8)
C66 C61 C62 118.1(7)
C63 C62 C61 118.8(7)
C63 C62 Cl9 122.4(6)
C61 C62 Cl9 118.8(6)
C64 C63 C62 121.5(6)
C64 C63 Cl10 119.4(6)
C62 C63 Cl10 119.1(7)
C63 C64 C65 118.3(7)
C63 C64 Cl11 121.2(6)
C65 C64 Cl11 120.5(7)
C66 C65 C64 121.0(8)
C66 C65 Cl12 119.1(6)
C64 C65 Cl12 119.9(6)
C65 C66 O14 118.9(8)
C65 C66 C61 122.1(7)
O14 C66 C61 118.9(7)
C68 C67 N13 111.4(10)
C68 C67 C69 112.6(14)
N13 C67 C69 112.8(8)
C68 C67 C70 111(2)
N13 C67 C70 104.1(10)
C69 C67 C70 104.8(13)

loop_
_geom_bond_atom_site_label_1
_geom_bond_atom_site_label_2
_geom_bond_distance
P1 N6 1.629(6)
P1 N2 1.750(5)
P1 N1 1.762(5)
P2 N3 1.578(6)
P2 N1 1.604(5)
P2 N2 1.618(5)
P2 N4 1.688(6)
O1 C17 1.209(8)
O2 C17 1.318(8)
O2 C18 1.474(11)
O3 C21 1.213(7)
O4 C21 1.343(7)
O4 C22 1.440(9)
N1 C1 1.481(9)
N2 C5 1.481(8)
N3 C9 1.485(9)
N4 C17 1.379(9)
N4 N5 1.397(6)
N5 C21 1.328(8)
N6 C13 1.490(9)
C1 C3 1.482(14)
C1 C4 1.496(11)
C1 C2 1.519(15)
C5 C7 1.459(12)
C5 C8 1.511(10)
C5 C6 1.516(12)
C9 C11 1.507(11)
C9 C12 1.511(13)
C9 C10 1.536(11)
C13 C14 1.488(13)
C13 C15 1.491(15)
C13 C16 1.497(13)
C18 C19 1.43(2)
C18 C20 1.473(17)
C22 C23 1.491(14)
C22 C24 1.514(19)
Cl1 C50 1.656(11)
Cl2 C51 1.755(13)
Cl3 C52 1.734(13)
Cl4 C53 1.704(13)
O9 C49 1.299(9)
O10 C54 1.373(12)
C49 C54 1.400(14)
C49 C50 1.406(13)
C50 C51 1.361(15)
C51 C52 1.335(18)
C53 C52 1.352(17)
C53 C54 1.383(17)
P3 N12 1.624(6)
P3 N7 1.765(5)
P3 N8 1.772(5)
P4 N9 1.579(5)
P4 N7 1.610(5)
P4 N8 1.632(5)
P4 N10 1.681(5)
O5 C41 1.199(7)
O6 C41 1.301(7)
O6 C42 1.460(9)
O7 C45 1.214(8)
O8 C45 1.318(8)
O8 C46 1.451(9)
N7 C25 1.482(9)
N8 C29 1.464(8)
N9 C33 1.502(8)
N10 C41 1.394(8)
N10 N11 1.411(6)
N11 C45 1.336(8)
N12 C37 1.493(9)
C25 C26 1.469(12)
C25 C28 1.471(16)
C25 C27 1.522(17)
C29 C31 1.495(12)
C29 C32 1.496(10)
C29 C30 1.507(10)
C33 C36 1.496(11)
C33 C35 1.503(11)
C33 C34 1.529(10)
C37 C38 1.417(14)
C37 C40 1.434(16)
C37 C39 1.539(16)
C42 C44 1.465(14)
C42 C43 1.510(14)
C46 C47 1.46(2)
C46 C48 1.459(17)
Cl5 C56 1.723(7)
Cl6 C57 1.721(8)
Cl7 C58 1.699(7)
Cl8 C59 1.714(7)
O11 C55 1.294(8)
O12 C60 1.341(8)
C55 C60 1.383(9)
C55 C56 1.405(9)
C56 C57 1.370(10)
C57 C58 1.388(11)
C58 C59 1.372(10)
C59 C60 1.358(10)
Cl9 C62 1.670(8)
Cl10 C63 1.716(7)
Cl11 C64 1.724(8)
Cl12 C65 1.731(9)
O13 C61 1.308(9)
O14 C66 1.364(8)
N13 C67 1.440(10)
C61 C66 1.395(11)
C61 C62 1.402(10)
C62 C63 1.401(11)
C63 C64 1.383(11)
C64 C65 1.387(10)
C65 C66 1.342(10)
C67 C68 1.427(19)
C67 C69 1.446(13)
C67 C70 1.54(3)

loop_
_geom_hbond_atom_site_label_D
_geom_hbond_atom_site_label_H
_geom_hbond_atom_site_label_A
_geom_hbond_distance_DH
_geom_hbond_distance_HA
_geom_hbond_distance_DA
_geom_hbond_angle_DHA
N5 H5 O9 0.86 1.87 2.688(7) 157.8
N11 H11 O9 0.86 1.99 2.710(7) 140.8
N3 H3 O7 0.86 2.30 3.075(7) 150.4
N9 H9 O3 0.86 2.23 3.005(6) 150.0
